data_7228323
loop_
_publ_author_name
'Tothadi, Srinu'
'Little, Marc A.'
'Hasell, Tom'
'Briggs, Michael E.'
'Chong, Samantha Y.'
'Liu, Ming'
'Cooper, Andrew I.'

_publ_section_title
;
 Modular assembly of porous organic cage crystals: isoreticular
 quasiracemates and ternary co-crystal
;
_journal_name_full CrystEngComm
_journal_paper_doi 10.1039/C7CE00783C
_journal_year 2017
_chemical_absolute_configuration syn
_chemical_formula_moiety 'C78 H108 N12, C48 H48 N12'
_chemical_formula_sum 'C126 H156 N24'
_chemical_formula_weight 2006.74
_space_group_crystal_system cubic
_space_group_IT_number 196
_space_group_name_Hall 'F 2 2 3'
_space_group_name_H-M_alt 'F 2 3'
_symmetry_space_group_name_Hall 'F 2 2 3'
_symmetry_space_group_name_H-M 'F 2 3'
_atom_sites_solution_hydrogens geom
_atom_sites_solution_primary direct
_audit_creation_date 2016-02-25
_audit_creation_method
;
Olex2 1.2-beta
(compiled 2016.02.19 svn.r3266 for OlexSys, GUI svn.r5155)
;
_audit_update_record
;
2017-04-26 deposited with the CCDC.
2017-05-15 downloaded from the CCDC.
;
_cell_angle_alpha 90
_cell_angle_beta 90
_cell_angle_gamma 90
_cell_formula_units_Z 4
_cell_length_a 24.586(3)
_cell_length_b 24.586(3)
_cell_length_c 24.586(3)
_cell_measurement_reflns_used 7720
_cell_measurement_temperature 400(2)
_cell_measurement_theta_max 2.343
_cell_measurement_theta_min 25.367
_cell_volume 14862(3)
_computing_cell_refinement 'SAINT v8.34A (Bruker, 2013)'
_computing_data_collection 'CrystalClear-SM Expert 2.0 r7 (Rigaku, 2011)'
_computing_data_reduction 'SAINT v8.34A (Bruker, 2013)'
_computing_molecular_graphics 'Olex2 (Dolomanov et al., 2009)'
_computing_publication_material 'Olex2 (Dolomanov et al., 2009)'
_computing_structure_refinement 'ShelXL (Sheldrick, 2015)'
_computing_structure_solution 'XS (Sheldrick, 2008)'
_diffrn_ambient_temperature 400(2)
_diffrn_detector CCD
_diffrn_detector_area_resol_mean 28.5714
_diffrn_detector_type 'Rigaku Saturn724+'
_diffrn_measured_fraction_theta_full 0.997
_diffrn_measured_fraction_theta_max 0.997
_diffrn_measurement_device 'AFC12 (Right): Kappa 3 circle'
_diffrn_measurement_device_type 'Rigaku Saturn724+ (2x2 bin mode)'
_diffrn_measurement_method 'profile data from \w-scans'
_diffrn_measurement_specimen_support 'Mitegen 50um'
_diffrn_radiation_collimation 0.3
_diffrn_radiation_monochromator Confocal
_diffrn_radiation_probe x-ray
_diffrn_radiation_type MoK\a
_diffrn_radiation_wavelength 0.71073
_diffrn_reflns_av_R_equivalents 0.0372
_diffrn_reflns_av_unetI/netI 0.0169
_diffrn_reflns_Laue_measured_fraction_full 0.997
_diffrn_reflns_Laue_measured_fraction_max 0.997
_diffrn_reflns_limit_h_max 24
_diffrn_reflns_limit_h_min -24
_diffrn_reflns_limit_k_max 24
_diffrn_reflns_limit_k_min -24
_diffrn_reflns_limit_l_max 24
_diffrn_reflns_limit_l_min -22
_diffrn_reflns_number 26336
_diffrn_reflns_point_group_measured_fraction_full 0.998
_diffrn_reflns_point_group_measured_fraction_max 0.998
_diffrn_reflns_theta_full 20.700
_diffrn_reflns_theta_max 20.790
_diffrn_reflns_theta_min 2.343
_diffrn_source 'Rotating Anode'
_diffrn_source_current 24.0
_diffrn_source_power 1.2
_diffrn_source_target Mo
_diffrn_source_type 'Rotating Anode'
_diffrn_source_voltage 50.0
_diffrn_standards_number 0
_exptl_absorpt_coefficient_mu 0.054
_exptl_absorpt_correction_T_max 1.0000
_exptl_absorpt_correction_T_min 0.9017
_exptl_absorpt_correction_type multi-scan
_exptl_absorpt_process_details
;
SADABS-2014/5 (Bruker,2014/5) was used for absorption correction.
wR2(int) was 0.0658 before and 0.0597 after correction.
The Ratio of minimum to maximum transmission is 0.9017.
The \l/2 correction factor is 0.00150.
;
_exptl_crystal_colour colourless
_exptl_crystal_colour_primary colourless
_exptl_crystal_density_diffrn 0.897
_exptl_crystal_description prism
_exptl_crystal_F_000 4320
_exptl_crystal_size_max 0.17
_exptl_crystal_size_mid 0.15
_exptl_crystal_size_min 0.09
_refine_diff_density_max 0.119
_refine_diff_density_min -0.064
_refine_diff_density_rms 0.018
_refine_ls_abs_structure_details
;
 Flack x determined using 368 quotients [(I+)-(I-)]/[(I+)+(I-)]
 (Parsons, Flack and Wagner, Acta Cryst. B69 (2013) 249-259).
;
_refine_ls_abs_structure_Flack -0.5(10)
_refine_ls_extinction_method none
_refine_ls_goodness_of_fit_ref 1.059
_refine_ls_hydrogen_treatment constr
_refine_ls_matrix_type full
_refine_ls_number_parameters 114
_refine_ls_number_reflns 1321
_refine_ls_number_restraints 67
_refine_ls_restrained_S_all 1.091
_refine_ls_R_factor_all 0.0708
_refine_ls_R_factor_gt 0.0491
_refine_ls_shift/su_max 0.000
_refine_ls_shift/su_mean 0.000
_refine_ls_structure_factor_coef Fsqd
_refine_ls_weighting_details 'w=1/[\s^2^(Fo^2^)+(0.0740P)^2^+9.6730P] where P=(Fo^2^+2Fc^2^)/3'
_refine_ls_weighting_scheme calc
_refine_ls_wR_factor_gt 0.1444
_refine_ls_wR_factor_ref 0.1655
_reflns_Friedel_coverage 0.835
_reflns_Friedel_fraction_full 0.998
_reflns_Friedel_fraction_max 0.998
_reflns_number_gt 971
_reflns_number_total 1321
_reflns_threshold_expression 'I > 2\s(I)'
_cod_data_source_file c7ce00783c2.cif
_cod_data_source_block FT-RCC3-R_CC1-S_Cocrystal_400K
_cod_original_cell_volume 14861(5)
_cod_database_code 7228323
_shelx_space_group_comment
;
The symmetry employed for this shelxl refinement is uniquely defined
by the following loop, which should always be used as a source of
symmetry information in preference to the above space-group names.
They are only intended as comments.
;
_olex2_refinement_description
;
1. Fixed Uiso
 At 1.2 times of:
  All C(H) groups, All C(H,H) groups
2. Restrained distances
 C5-C5_$1 = C6-C5 = C7-C6 = C7-C7_$1
 1.54 with sigma of 0.015
3. Rigid body (RIGU) restrains
 All non-hydrogen atoms
 with sigma for 1-2 distances of 0.004 and sigma for 1-3 distances of 0.004
4. Others
 Fixed Sof: H4A(0.5) H4B(0.5)
5.a Ternary CH refined with riding coordinates:
 C5(H5)
5.b Secondary CH2 refined with riding coordinates:
 C3(H3A,H3B), C4(H4A,H4B), C6(H6A,H6B), C7(H7A,H7B), C8(H8A,H8B)
5.c Aromatic/amide H refined with riding coordinates:
 C1(H1), C9(H9), C11(H11)
;
_shelx_shelxl_version_number 2014/7
_olex2_submission_special_instructions 'No special instructions were received'

loop_
_space_group_symop_operation_xyz
'x, y, z'
'z, x, y'
'y, z, x'
'-y, -z, x'
'z, -x, -y'
'-y, z, -x'
'-z, -x, y'
'-z, x, -y'
'y, -z, -x'
'-x, -y, z'
'x, -y, -z'
'-x, y, -z'
'x, y+1/2, z+1/2'
'z, x+1/2, y+1/2'
'y, z+1/2, x+1/2'
'-y, -z+1/2, x+1/2'
'z, -x+1/2, -y+1/2'
'-y, z+1/2, -x+1/2'
'-z, -x+1/2, y+1/2'
'-z, x+1/2, -y+1/2'
'y, -z+1/2, -x+1/2'
'-x, -y+1/2, z+1/2'
'x, -y+1/2, -z+1/2'
'-x, y+1/2, -z+1/2'
'x+1/2, y, z+1/2'
'z+1/2, x, y+1/2'
'y+1/2, z, x+1/2'
'-y+1/2, -z, x+1/2'
'z+1/2, -x, -y+1/2'
'-y+1/2, z, -x+1/2'
'-z+1/2, -x, y+1/2'
'-z+1/2, x, -y+1/2'
'y+1/2, -z, -x+1/2'
'-x+1/2, -y, z+1/2'
'x+1/2, -y, -z+1/2'
'-x+1/2, y, -z+1/2'
'x+1/2, y+1/2, z'
'z+1/2, x+1/2, y'
'y+1/2, z+1/2, x'
'-y+1/2, -z+1/2, x'
'z+1/2, -x+1/2, -y'
'-y+1/2, z+1/2, -x'
'-z+1/2, -x+1/2, y'
'-z+1/2, x+1/2, -y'
'y+1/2, -z+1/2, -x'
'-x+1/2, -y+1/2, z'
'x+1/2, -y+1/2, -z'
'-x+1/2, y+1/2, -z'

loop_
_atom_site_label
_atom_site_type_symbol
_atom_site_fract_x
_atom_site_fract_y
_atom_site_fract_z
_atom_site_U_iso_or_equiv
_atom_site_adp_type
_atom_site_occupancy
_atom_site_site_symmetry_order
_atom_site_calc_flag
_atom_site_refinement_flags_posn
_atom_site_refinement_flags_adp
_atom_site_refinement_flags_occupancy
N1 N 0.4638(3) 0.2821(2) 0.5322(3) 0.168(2) Uani 1 1 d . U .
C1 C 0.4371(4) 0.3598(4) 0.6138(5) 0.183(3) Uani 1 1 d . U .
H1 H 0.4667 0.3368 0.6190 0.220 Uiso 1 1 calc R . .
C2 C 0.4026(5) 0.3505(4) 0.5712(5) 0.174(3) Uani 1 1 d . U .
C3 C 0.4085(4) 0.3027(4) 0.5329(5) 0.221(4) Uani 1 1 d . U .
H3A H 0.3840 0.2738 0.5441 0.265 Uiso 1 1 calc R . .
H3B H 0.3983 0.3138 0.4965 0.265 Uiso 1 1 calc R . .
C4 C 0.5000 0.3173(5) 0.5000 0.185(4) Uani 1 2 d S TU P
H4A H 0.5213 0.3403 0.5239 0.222 Uiso 0.5 1 calc R . .
H4B H 0.4787 0.3403 0.4761 0.222 Uiso 0.5 1 calc R . .
C5 C 0.4704(2) 0.2293(2) 0.5070(4) 0.180(4) Uani 1 1 d D U .
H5 H 0.4492 0.2285 0.4733 0.216 Uiso 1 1 calc R . .
C6 C 0.4546(5) 0.1807(3) 0.5417(4) 0.252(5) Uani 1 1 d D U .
H6A H 0.4159 0.1810 0.5494 0.303 Uiso 1 1 calc R . .
H6B H 0.4744 0.1808 0.5758 0.303 Uiso 1 1 calc R . .
C7 C 0.4701(4) 0.1306(3) 0.5070(8) 0.305(9) Uani 1 1 d D U .
H7A H 0.4614 0.0977 0.5269 0.366 Uiso 1 1 calc R . .
H7B H 0.4489 0.1307 0.4737 0.366 Uiso 1 1 calc R . .
N2 N 0.2969(2) 0.2133(2) 0.4755(2) 0.1320(17) Uani 1 1 d . U .
C8 C 0.2612(3) 0.2218(2) 0.5217(2) 0.146(2) Uani 1 1 d . U .
H8A H 0.2813 0.2156 0.5551 0.175 Uiso 1 1 calc R . .
H8B H 0.2315 0.1958 0.5203 0.175 Uiso 1 1 calc R . .
C9 C 0.2853(3) 0.1760(3) 0.4430(3) 0.1285(19) Uani 1 1 d . U .
H9 H 0.2545 0.1552 0.4498 0.154 Uiso 1 1 calc R . .
C10 C 0.3179(3) 0.1633(3) 0.3944(3) 0.1176(17) Uani 1 1 d . U .
C11 C 0.3631(3) 0.1947(3) 0.3812(3) 0.1251(19) Uani 1 1 d . U .
H11 H 0.3723 0.2244 0.4028 0.150 Uiso 1 1 calc R . .

loop_
_atom_site_aniso_label
_atom_site_aniso_U_11
_atom_site_aniso_U_22
_atom_site_aniso_U_33
_atom_site_aniso_U_23
_atom_site_aniso_U_13
_atom_site_aniso_U_12
N1 0.186(5) 0.105(4) 0.215(6) -0.005(4) -0.047(4) -0.026(4)
C1 0.198(9) 0.155(8) 0.197(9) 0.023(7) -0.014(7) -0.013(7)
C2 0.161(8) 0.144(6) 0.218(10) 0.005(6) -0.005(6) -0.025(6)
C3 0.193(7) 0.163(7) 0.307(12) -0.034(7) -0.046(7) -0.016(6)
C4 0.215(10) 0.109(7) 0.231(12) 0.000 -0.022(9) 0.000
C5 0.236(8) 0.097(4) 0.206(7) 0.008(5) -0.106(7) -0.024(4)
C6 0.363(14) 0.120(5) 0.274(10) 0.043(6) -0.120(9) -0.073(7)
C7 0.48(3) 0.104(4) 0.329(13) 0.032(8) -0.154(18) -0.063(8)
N2 0.134(4) 0.154(4) 0.108(3) 0.002(3) 0.000(3) -0.002(3)
C8 0.165(6) 0.174(6) 0.099(4) 0.008(3) 0.000(4) -0.007(5)
C9 0.133(5) 0.137(5) 0.116(4) 0.015(4) -0.003(4) -0.001(4)
C10 0.120(5) 0.121(5) 0.112(4) 0.012(4) -0.006(4) 0.007(4)
C11 0.127(5) 0.131(5) 0.117(5) -0.001(4) -0.020(4) 0.004(4)

loop_
_atom_type_symbol
_atom_type_description
_atom_type_scat_dispersion_real
_atom_type_scat_dispersion_imag
_atom_type_scat_source
C C 0.0033 0.0016 'International Tables Vol C Tables 4.2.6.8 and 6.1.1.4'
H H 0.0000 0.0000 'International Tables Vol C Tables 4.2.6.8 and 6.1.1.4'
N N 0.0061 0.0033 'International Tables Vol C Tables 4.2.6.8 and 6.1.1.4'

loop_
_geom_angle_atom_site_label_1
_geom_angle_atom_site_label_2
_geom_angle_atom_site_label_3
_geom_angle
_geom_angle_site_symmetry_1
_geom_angle_site_symmetry_3
C3 N1 C4 111.6(6) . .
C5 N1 C3 114.9(6) . .
C5 N1 C4 103.2(8) . .
C2 C1 H1 119.3 8_656 .
C2 C1 H1 119.3 . .
C2 C1 C2 121.4(12) . 8_656
C1 C2 C1 118.6(12) . 9_566
C1 C2 C3 123.2(13) . .
C1 C2 C3 118.2(13) 9_566 .
N1 C3 C2 111.5(9) . .
N1 C3 H3A 109.3 . .
N1 C3 H3B 109.3 . .
C2 C3 H3A 109.3 . .
C2 C3 H3B 109.3 . .
H3A C3 H3B 108.0 . .
N1 C4 N1 108.1(9) . 12_656
N1 C4 H4A 110.1 . .
N1 C4 H4A 110.1 12_656 .
N1 C4 H4B 110.1 . .
N1 C4 H4B 110.1 12_656 .
H4A C4 H4B 108.4 . .
N1 C5 C5 102.0(4) . 12_656
N1 C5 H5 108.8 . .
N1 C5 C6 115.9(8) . .
C5 C5 H5 108.8 12_656 .
C5 C5 C6 112.2(6) 12_656 .
C6 C5 H5 108.8 . .
C5 C6 H6A 110.8 . .
C5 C6 H6B 110.8 . .
C5 C6 C7 104.7(8) . .
H6A C6 H6B 108.9 . .
C7 C6 H6A 110.8 . .
C7 C6 H6B 110.8 . .
C6 C7 H7A 109.3 . .
C6 C7 H7B 109.3 . .
C7 C7 C6 111.5(10) 12_656 .
C7 C7 H7A 109.3 12_656 .
C7 C7 H7B 109.3 12_656 .
H7A C7 H7B 108.0 . .
C9 N2 C8 118.0(6) . .
N2 C8 C8 110.9(5) . 46
N2 C8 H8A 109.5 . .
N2 C8 H8B 109.5 . .
C8 C8 H8A 109.5 46 .
C8 C8 H8B 109.5 46 .
H8A C8 H8B 108.1 . .
N2 C9 H9 118.3 . .
N2 C9 C10 123.5(7) . .
C10 C9 H9 118.3 . .
C11 C10 C9 120.0(8) 40 .
C11 C10 C9 120.4(8) . .
C11 C10 C11 119.5(7) 40 .
C10 C11 C10 120.5(7) 17 .
C10 C11 H11 119.8 . .
C10 C11 H11 119.8 17 .

loop_
_geom_bond_atom_site_label_1
_geom_bond_atom_site_label_2
_geom_bond_distance
_geom_bond_site_symmetry_2
N1 C3 1.451(10) .
N1 C4 1.472(8) .
N1 C5 1.447(9) .
C1 H1 0.9300 .
C1 C2 1.387(10) 8_656
C1 C2 1.366(11) .
C2 C1 1.387(10) 9_566
C2 C3 1.514(12) .
C3 H3A 0.9700 .
C3 H3B 0.9700 .
C4 N1 1.472(8) 12_656
C4 H4A 0.9700 .
C4 H4B 0.9700 .
C5 C5 1.497(13) 12_656
C5 H5 0.9800 .
C5 C6 1.519(10) .
C6 H6A 0.9700 .
C6 H6B 0.9700 .
C6 C7 1.547(13) .
C7 C7 1.508(17) 12_656
C7 H7A 0.9700 .
C7 H7B 0.9700 .
N2 C8 1.449(8) .
N2 C9 1.249(7) .
C8 C8 1.494(12) 46
C8 H8A 0.9700 .
C8 H8B 0.9700 .
C9 H9 0.9300 .
C9 C10 1.472(8) .
C10 C11 1.391(7) .
C10 C11 1.374(7) 40
C11 C10 1.374(7) 17
C11 H11 0.9300 .

loop_
_geom_torsion_atom_site_label_1
_geom_torsion_atom_site_label_2
_geom_torsion_atom_site_label_3
_geom_torsion_atom_site_label_4
_geom_torsion
_geom_torsion_site_symmetry_1
_geom_torsion_site_symmetry_4
N1 C5 C6 C7 -175.4(8) . .
C1 C2 C3 N1 -23.2(15) . .
C1 C2 C3 N1 157.6(9) 9_566 .
C2 C1 C2 C1 2.3(18) 8_656 9_566
C2 C1 C2 C3 -177.0(7) 8_656 .
C3 N1 C4 N1 -138.6(7) . 12_656
C3 N1 C5 C5 158.8(9) . 12_656
C3 N1 C5 C6 -78.9(10) . .
C4 N1 C3 C2 -76.8(11) . .
C4 N1 C5 C5 37.1(9) . 12_656
C4 N1 C5 C6 159.3(6) . .
C5 N1 C3 C2 166.2(8) . .
C5 N1 C4 N1 -14.6(3) . 12_656
C5 C5 C6 C7 -58.8(10) 12_656 .
C5 C6 C7 C7 58.5(18) . 12_656
N2 C9 C10 C11 -2.5(9) . .
N2 C9 C10 C11 174.4(6) . 40
C8 N2 C9 C10 179.7(5) . .
C9 N2 C8 C8 -121.5(7) . 46
C9 C10 C11 C10 178.4(4) . 17
C11 C10 C11 C10 1.5(11) 40 17
